data_1507416
loop_
_publ_author_name
'Hsu, Day-Shin'
'Liao, Chun-Chen'

_publ_section_title
;
 Total syntheses of sesterpenic acids: refuted (+/-)-bilosespenes A and B.
;
_journal_issue 24
_journal_name_full 'Organic letters'
_journal_page_first 4741
_journal_page_last 4743
_journal_paper_doi 10.1021/ol035944i
_journal_volume 5
_journal_year 2003
_chemical_formula_sum 'C26 H42 O5'
_chemical_formula_weight 434.60
_chemical_name_systematic
; 
 ? 
;
_space_group_IT_number 2
_symmetry_cell_setting triclinic
_symmetry_space_group_name_Hall '-P 1'
_symmetry_space_group_name_H-M 'P -1'
_atom_sites_solution_hydrogens difmap
_atom_sites_solution_primary direct
_atom_sites_solution_secondary difmap
_audit_creation_method SHELXL-97
_cell_angle_alpha 87.486(1)
_cell_angle_beta 84.603(1)
_cell_angle_gamma 76.158(1)
_cell_formula_units_Z 2
_cell_length_a 6.6578(4)
_cell_length_b 13.1759(9)
_cell_length_c 14.5584(10)
_cell_measurement_reflns_used 4692
_cell_measurement_temperature 294(2)
_cell_measurement_theta_max 25
_cell_measurement_theta_min 2.5
_cell_volume 1234.21(14)
_computing_cell_refinement 'Bruker SMART'
_computing_data_collection 'Bruker SMART'
_computing_data_reduction 'Bruker SHELXTL'
_computing_molecular_graphics 'Bruker SHELXTL'
_computing_publication_material 'Bruker SHELXTL'
_computing_structure_refinement 'SHELXL-97 (Sheldrick, 1997)'
_computing_structure_solution 'SHELXS-97 (Sheldrick, 1990)'
_diffrn_ambient_temperature 294(2)
_diffrn_measured_fraction_theta_full 0.953
_diffrn_measured_fraction_theta_max 0.953
_diffrn_measurement_device_type 'CCD area detector'
_diffrn_measurement_method 'phi and omega scans'
_diffrn_radiation_monochromator graphite
_diffrn_radiation_source 'fine-focus sealed tube'
_diffrn_radiation_type MoK\a
_diffrn_radiation_wavelength 0.71073
_diffrn_reflns_av_R_equivalents 0.0284
_diffrn_reflns_av_sigmaI/netI 0.0362
_diffrn_reflns_limit_h_max 8
_diffrn_reflns_limit_h_min -8
_diffrn_reflns_limit_k_max 17
_diffrn_reflns_limit_k_min -17
_diffrn_reflns_limit_l_max 19
_diffrn_reflns_limit_l_min -19
_diffrn_reflns_number 13188
_diffrn_reflns_theta_full 28.34
_diffrn_reflns_theta_max 28.34
_diffrn_reflns_theta_min 1.59
_exptl_absorpt_coefficient_mu 0.079
_exptl_absorpt_correction_T_max 0.97517
_exptl_absorpt_correction_T_min 0.91465
_exptl_absorpt_correction_type empirical
_exptl_crystal_colour Colorless
_exptl_crystal_density_diffrn 1.169
_exptl_crystal_density_meas ?
_exptl_crystal_density_method 'not measured'
_exptl_crystal_description Equant
_exptl_crystal_F_000 476
_exptl_crystal_size_max 0.45
_exptl_crystal_size_mid 0.40
_exptl_crystal_size_min 0.30
_refine_diff_density_max 0.268
_refine_diff_density_min -0.233
_refine_diff_density_rms 0.045
_refine_ls_extinction_method none
_refine_ls_goodness_of_fit_ref 1.065
_refine_ls_hydrogen_treatment noref
_refine_ls_matrix_type full
_refine_ls_number_parameters 280
_refine_ls_number_reflns 5868
_refine_ls_number_restraints 0
_refine_ls_restrained_S_all 1.065
_refine_ls_R_factor_all 0.0829
_refine_ls_R_factor_gt 0.0565
_refine_ls_shift/su_max 0.000
_refine_ls_shift/su_mean 0.000
_refine_ls_structure_factor_coef Fsqd
_refine_ls_weighting_details 'calc w=1/[\s^2^(Fo^2^)+(0.0989P)^2^+0.0000P] where P=(Fo^2^+2Fc^2^)/3'
_refine_ls_weighting_scheme calc
_refine_ls_wR_factor_gt 0.1558
_refine_ls_wR_factor_ref 0.1702
_reflns_number_gt 3925
_reflns_number_total 5868
_reflns_threshold_expression >2sigma(I)
_cod_data_source_file ol035944isi20031004_115418.cif
_cod_data_source_block mr02m
_cod_depositor_comments
;
The following automatic conversions were performed:

'_symmetry_cell_setting' value 'Triclinic' changed to 'triclinic'
according to /home/saulius/struct/CIF-dictionaries/cif_core.dic
dictionary named 'cif_core.dic' version 2.4.1 from 2010-06-29.

Automatic conversion script
Id: cif_fix_values 1715 2011-07-08 13:25:40Z adriana 

The following automatic conversions were performed:

'_exptl_crystal_density_meas' value 'not measured' was changed to '?'
- the value is perceived as not measured.

Automatic conversion script
Id: cif_fix_values 3008 2015-01-20 13:52:24Z robertas 
;
_cod_original_sg_symbol_H-M P-1
_cod_database_code 1507416

loop_
_symmetry_equiv_pos_as_xyz
'x, y, z'
'-x, -y, -z'

loop_
_atom_site_label
_atom_site_type_symbol
_atom_site_fract_x
_atom_site_fract_y
_atom_site_fract_z
_atom_site_U_iso_or_equiv
_atom_site_adp_type
_atom_site_occupancy
_atom_site_symmetry_multiplicity
_atom_site_calc_flag
O1 O -0.11492(19) 0.45204(9) 0.08632(7) 0.0488(3) Uani 1 1 d
O2 O -0.39064(16) 0.38284(9) 0.14822(7) 0.0442(3) Uani 1 1 d
O3 O 0.10241(19) 0.25797(10) 0.11483(9) 0.0589(4) Uani 1 1 d
O4 O -0.3670(2) 0.09666(10) 0.56547(10) 0.0705(4) Uani 1 1 d
O5 O -0.6543(2) 0.22317(11) 0.60849(11) 0.0749(5) Uani 1 1 d
C1 C -0.1624(3) 0.56081(14) 0.11085(11) 0.0495(4) Uani 1 1 d
C2 C -0.1197(2) 0.55676(12) 0.21166(10) 0.0391(4) Uani 1 1 d
C3 C 0.1120(3) 0.53728(15) 0.22400(13) 0.0527(5) Uani 1 1 d
C4 C 0.1606(2) 0.49757(15) 0.31974(13) 0.0544(5) Uani 1 1 d
C5 C 0.0962(2) 0.39436(14) 0.33899(12) 0.0466(4) Uani 1 1 d
C6 C -0.1391(2) 0.40569(11) 0.33554(9) 0.0332(3) Uani 1 1 d
C7 C -0.2033(2) 0.29896(12) 0.33727(10) 0.0346(3) Uani 1 1 d
C8 C -0.0849(2) 0.22436(12) 0.25864(11) 0.0398(4) Uani 1 1 d
C9 C -0.0400(2) 0.28927(12) 0.17185(11) 0.0386(4) Uani 1 1 d
C10 C -0.1900(2) 0.39696(12) 0.16065(10) 0.0361(3) Uani 1 1 d
C11 C -0.2148(2) 0.46481(11) 0.24674(9) 0.0318(3) Uani 1 1 d
C12 C -0.2535(2) 0.47318(13) 0.41696(10) 0.0415(4) Uani 1 1 d
C13 C 0.1210(3) 0.15130(14) 0.28646(14) 0.0581(5) Uani 1 1 d
C14 C -0.4116(3) 0.34236(18) 0.06080(13) 0.0661(6) Uani 1 1 d
C15 C -0.2303(3) 0.15510(13) 0.23353(12) 0.0479(4) Uani 1 1 d
C16 C -0.1414(3) 0.07401(16) 0.15916(16) 0.0673(6) Uani 1 1 d
C17 C -0.2987(3) 0.01848(16) 0.13407(14) 0.0634(5) Uani 1 1 d
C18 C -0.2687(4) -0.08260(16) 0.11721(13) 0.0643(6) Uani 1 1 d
C19 C -0.4409(5) -0.1275(2) 0.09191(19) 0.0992(9) Uani 1 1 d
C20 C -0.0658(5) -0.15839(19) 0.1198(2) 0.1020(9) Uani 1 1 d
C21 C -0.2043(2) 0.24256(13) 0.43276(11) 0.0443(4) Uani 1 1 d
C22 C -0.4232(3) 0.25899(13) 0.48142(12) 0.0487(4) Uani 1 1 d
C23 C -0.4396(3) 0.20613(14) 0.57563(12) 0.0517(4) Uani 1 1 d
C24 C -0.5094(4) 0.04822(18) 0.61842(17) 0.0784(7) Uani 1 1 d
C25 C -0.7084(4) 0.1250(2) 0.61248(18) 0.0847(7) Uani 1 1 d
C26 C -0.3335(4) 0.2479(2) 0.64688(15) 0.0864(7) Uani 1 1 d
H1A H -0.0661 0.5895 0.0742 0.080 Uiso 1 1 d
H1B H -0.3174 0.5937 0.1023 0.080 Uiso 1 1 d
H2A H -0.1933 0.6207 0.2431 0.080 Uiso 1 1 d
H3A H 0.1830 0.4878 0.1790 0.080 Uiso 1 1 d
H3B H 0.1531 0.6013 0.2118 0.080 Uiso 1 1 d
H4A H 0.3121 0.4859 0.3271 0.080 Uiso 1 1 d
H4B H 0.0802 0.5524 0.3697 0.080 Uiso 1 1 d
H5A H 0.1285 0.3656 0.3992 0.080 Uiso 1 1 d
H5B H 0.1692 0.3494 0.2931 0.080 Uiso 1 1 d
H7A H -0.3491 0.3182 0.3191 0.080 Uiso 1 1 d
H11A H -0.3635 0.4916 0.2605 0.080 Uiso 1 1 d
H12A H -0.4004 0.4790 0.4191 0.080 Uiso 1 1 d
H12B H -0.2040 0.4477 0.4762 0.080 Uiso 1 1 d
H12C H -0.2352 0.5469 0.4164 0.080 Uiso 1 1 d
H13A H 0.0935 0.0906 0.3173 0.080 Uiso 1 1 d
H13B H 0.2021 0.1241 0.2331 0.080 Uiso 1 1 d
H13C H 0.2049 0.1918 0.3246 0.080 Uiso 1 1 d
H14A H -0.5492 0.3411 0.0564 0.080 Uiso 1 1 d
H14B H -0.3057 0.2743 0.0511 0.080 Uiso 1 1 d
H14C H -0.3976 0.3937 0.0110 0.080 Uiso 1 1 d
H15A H -0.3637 0.2004 0.2171 0.080 Uiso 1 1 d
H15B H -0.2622 0.1156 0.2923 0.080 Uiso 1 1 d
H16A H -0.0097 0.0223 0.1735 0.080 Uiso 1 1 d
H16B H -0.0981 0.1089 0.1048 0.080 Uiso 1 1 d
H17A H -0.4396 0.0639 0.1293 0.080 Uiso 1 1 d
H19A H -0.5731 -0.0728 0.0914 0.080 Uiso 1 1 d
H19B H -0.4038 -0.1622 0.0317 0.080 Uiso 1 1 d
H19C H -0.4464 -0.1827 0.1295 0.080 Uiso 1 1 d
H20A H -0.0314 -0.2156 0.0713 0.080 Uiso 1 1 d
H20B H 0.0344 -0.1293 0.1298 0.080 Uiso 1 1 d
H20C H -0.0718 -0.2108 0.1591 0.080 Uiso 1 1 d
H21A H -0.1511 0.1630 0.4213 0.080 Uiso 1 1 d
H21B H -0.1142 0.2679 0.4730 0.080 Uiso 1 1 d
H22A H -0.4750 0.3271 0.4870 0.080 Uiso 1 1 d
H22B H -0.5201 0.2331 0.4397 0.080 Uiso 1 1 d
H24A H -0.4718 0.0402 0.6862 0.080 Uiso 1 1 d
H24B H -0.5100 -0.0131 0.5949 0.080 Uiso 1 1 d
H25A H -0.8130 0.1247 0.6655 0.080 Uiso 1 1 d
H25B H -0.7709 0.1255 0.5522 0.080 Uiso 1 1 d
H26A H -0.3336 0.2116 0.7029 0.080 Uiso 1 1 d
H26B H -0.1824 0.2334 0.6321 0.080 Uiso 1 1 d
H26C H -0.3992 0.3303 0.6467 0.080 Uiso 1 1 d

loop_
_atom_site_aniso_label
_atom_site_aniso_U_11
_atom_site_aniso_U_22
_atom_site_aniso_U_33
_atom_site_aniso_U_23
_atom_site_aniso_U_13
_atom_site_aniso_U_12
O1 0.0713(8) 0.0481(7) 0.0285(6) -0.0025(5) 0.0078(5) -0.0216(6)
O2 0.0445(6) 0.0551(7) 0.0370(6) -0.0081(5) -0.0098(5) -0.0157(5)
O3 0.0590(8) 0.0544(8) 0.0580(8) -0.0155(6) 0.0268(6) -0.0124(6)
O4 0.0721(9) 0.0479(8) 0.0766(10) 0.0155(7) 0.0232(7) 0.0006(7)
O5 0.0652(9) 0.0597(9) 0.0834(11) 0.0119(7) 0.0328(7) 0.0001(7)
C1 0.0696(11) 0.0453(10) 0.0349(9) 0.0005(7) 0.0031(8) -0.0192(8)
C2 0.0439(8) 0.0373(8) 0.0367(9) -0.0045(7) 0.0021(6) -0.0125(7)
C3 0.0455(9) 0.0595(11) 0.0583(11) -0.0060(9) 0.0057(8) -0.0255(8)
C4 0.0375(9) 0.0699(12) 0.0627(12) -0.0057(9) -0.0083(8) -0.0239(8)
C5 0.0327(8) 0.0573(11) 0.0498(10) -0.0023(8) -0.0087(7) -0.0085(7)
C6 0.0308(7) 0.0383(8) 0.0295(7) -0.0031(6) -0.0020(5) -0.0060(6)
C7 0.0308(7) 0.0364(8) 0.0338(8) -0.0004(6) 0.0001(6) -0.0040(6)
C8 0.0363(8) 0.0347(8) 0.0447(9) -0.0043(7) 0.0043(6) -0.0034(6)
C9 0.0380(8) 0.0402(8) 0.0388(8) -0.0137(7) 0.0064(6) -0.0129(6)
C10 0.0408(8) 0.0409(8) 0.0278(7) -0.0044(6) 0.0023(6) -0.0131(6)
C11 0.0302(7) 0.0348(8) 0.0297(7) -0.0049(6) -0.0002(5) -0.0067(6)
C12 0.0456(9) 0.0495(9) 0.0292(8) -0.0070(7) -0.0012(6) -0.0106(7)
C13 0.0458(10) 0.0446(10) 0.0732(13) -0.0017(9) 0.0051(9) 0.0063(8)
C14 0.0796(13) 0.0827(15) 0.0451(11) -0.0158(10) -0.0188(9) -0.0295(11)
C15 0.0530(10) 0.0389(9) 0.0519(10) -0.0074(7) 0.0092(8) -0.0151(8)
C16 0.0743(13) 0.0487(11) 0.0803(15) -0.0248(10) 0.0176(10) -0.0226(10)
C17 0.0794(14) 0.0514(11) 0.0611(12) -0.0119(9) 0.0032(10) -0.0206(10)
C18 0.0982(16) 0.0536(12) 0.0469(11) -0.0127(9) 0.0078(10) -0.0327(11)
C19 0.136(2) 0.0900(19) 0.091(2) -0.0250(15) -0.0009(16) -0.0653(18)
C20 0.126(2) 0.0487(13) 0.129(3) -0.0280(15) -0.0044(18) -0.0143(14)
C21 0.0423(9) 0.0469(10) 0.0394(9) 0.0063(7) -0.0012(7) -0.0043(7)
C22 0.0465(9) 0.0456(10) 0.0470(10) 0.0092(8) 0.0066(7) -0.0032(7)
C23 0.0536(10) 0.0478(10) 0.0460(10) 0.0065(8) 0.0099(8) -0.0035(8)
C24 0.0873(16) 0.0614(14) 0.0789(16) 0.0164(12) 0.0188(12) -0.0161(12)
C25 0.0701(14) 0.0891(18) 0.0920(18) 0.0242(14) 0.0051(12) -0.0225(13)
C26 0.1018(18) 0.109(2) 0.0491(13) 0.0068(13) -0.0026(12) -0.0293(15)

loop_
_atom_type_symbol
_atom_type_description
_atom_type_scat_dispersion_real
_atom_type_scat_dispersion_imag
_atom_type_scat_source
C C 0.0033 0.0016 'International Tables Vol C Tables 4.2.6.8 and 6.1.1.4'
H H 0.0000 0.0000 'International Tables Vol C Tables 4.2.6.8 and 6.1.1.4'
O O 0.0106 0.0060 'International Tables Vol C Tables 4.2.6.8 and 6.1.1.4'

loop_
_geom_angle_atom_site_label_1
_geom_angle_atom_site_label_2
_geom_angle_atom_site_label_3
_geom_angle
C10 O1 C1 107.43(11)
C10 O2 C14 115.30(12)
C23 O4 C24 107.54(14)
C25 O5 C23 107.88(15)
O1 C1 C2 103.63(13)
C1 C2 C3 112.30(13)
C1 C2 C11 100.00(12)
C3 C2 C11 113.33(13)
C4 C3 C2 111.93(13)
C3 C4 C5 109.71(14)
C4 C5 C6 112.83(13)
C12 C6 C11 106.60(11)
C12 C6 C5 108.14(12)
C11 C6 C5 110.74(12)
C12 C6 C7 110.71(11)
C11 C6 C7 106.67(11)
C5 C6 C7 113.76(12)
C21 C7 C6 114.90(12)
C21 C7 C8 112.39(12)
C6 C7 C8 113.31(12)
C9 C8 C13 109.44(12)
C9 C8 C15 107.73(13)
C13 C8 C15 108.29(14)
C9 C8 C7 109.80(12)
C13 C8 C7 113.57(14)
C15 C8 C7 107.82(12)
O3 C9 C10 121.22(15)
O3 C9 C8 122.57(15)
C10 C9 C8 116.20(12)
O1 C10 O2 111.60(12)
O1 C10 C9 109.70(12)
O2 C10 C9 109.18(12)
O1 C10 C11 107.20(12)
O2 C10 C11 106.50(11)
C9 C10 C11 112.64(12)
C6 C11 C2 118.03(12)
C6 C11 C10 115.53(12)
C2 C11 C10 103.48(11)
C16 C15 C8 116.29(14)
C17 C16 C15 112.12(16)
C18 C17 C16 127.2(2)
C17 C18 C20 123.7(2)
C17 C18 C19 121.5(2)
C20 C18 C19 114.8(2)
C22 C21 C7 112.11(12)
C23 C22 C21 115.86(14)
O4 C23 O5 105.92(15)
O4 C23 C26 112.63(17)
O5 C23 C26 106.94(16)
O4 C23 C22 108.66(14)
O5 C23 C22 108.73(14)
C26 C23 C22 113.61(17)
O4 C24 C25 102.90(17)
O5 C25 C24 104.15(19)

loop_
_geom_bond_atom_site_label_1
_geom_bond_atom_site_label_2
_geom_bond_distance
O1 C10 1.3967(18)
O1 C1 1.445(2)
O2 C10 1.4209(17)
O2 C14 1.433(2)
O3 C9 1.2052(18)
O4 C23 1.417(2)
O4 C24 1.418(2)
O5 C25 1.421(3)
O5 C23 1.432(2)
C1 C2 1.517(2)
C2 C3 1.529(2)
C2 C11 1.543(2)
C3 C4 1.504(3)
C4 C5 1.528(3)
C5 C6 1.543(2)
C6 C12 1.5408(19)
C6 C11 1.542(2)
C6 C7 1.563(2)
C7 C21 1.548(2)
C7 C8 1.567(2)
C8 C9 1.541(2)
C8 C13 1.552(2)
C8 C15 1.556(2)
C9 C10 1.539(2)
C10 C11 1.5447(19)
C15 C16 1.531(2)
C16 C17 1.492(3)
C17 C18 1.329(3)
C18 C20 1.478(3)
C18 C19 1.492(3)
C21 C22 1.530(2)
C22 C23 1.517(2)
C23 C26 1.501(3)
C24 C25 1.469(3)

loop_
_cod_related_entry_id
_cod_related_entry_database
_cod_related_entry_code
1 ChemSpider 4414204
